data_2001871
loop_
_publ_author_name
'Drouin, M.'
'Michel-Dewez, N.'
'Michel, A. G.'

_publ_section_title
;
 Functionalized hydrocarbons with condensed ring skeletons. XI.
 Tetramethyl
 tricyclo[8.4.0.0^2,7^]tetradeca-1,8-diene-5,5,12,12-tetracarboxylate
 and its corresponding tetradec-8-ene
;
_journal_issue 3
_journal_name_full 'Acta Crystallographica Section C'
_journal_page_first 514
_journal_page_last 517
_journal_paper_doi 10.1107/S0108270192008151
_journal_volume 49
_journal_year 1993
_chemical_formula_sum 'C22 H28 O8'
_chemical_formula_weight 418.44
_space_group_crystal_system monoclinic
_space_group_IT_number 14
_space_group_name_Hall '-P 2yab'
_space_group_name_H-M_alt 'P 1 21/a 1'
_cell_angle_alpha 90
_cell_angle_beta 95.680(2)
_cell_angle_gamma 90
_cell_formula_units_Z 4
_cell_length_a 7.8478(4)
_cell_length_b 20.0952(9)
_cell_length_c 13.3666(3)
_cell_volume 2097.60(15)
_diffrn_radiation_type Cu
_diffrn_radiation_wavelength 1.54056
_exptl_absorpt_coefficient_mu 0.80
_exptl_crystal_density_diffrn 1.325
_exptl_crystal_F_000 887.91
_cod_data_source_file du0312.cif
_cod_data_source_block du0312_structure_1_of_2
_cod_depositor_comments
;
 Correcting the chemical summary formula by changing it from 'C22 H26 O8' to
 'C22 H28 O8' after consulting the original publication.

 Antanas Vaitkus,
 2018-06-17

 Correcting the space group by changing it from 'P 1 21/c 1' to 'P 1 21/a 1'
 after consulting the original publication.

 Antanas Vaitkus,
 2018-06-17
;
_cod_original_cell_volume 2097.6
_cod_original_sg_symbol_H-M 'P 21/ c'
_cod_database_code 2001871

loop_
_space_group_symop_id
_space_group_symop_operation_xyz
1 x,y,z
2 -x+1/2,y+1/2,-z
3 -x,-y,-z
4 x+1/2,-y+1/2,z

loop_
_atom_site_label
_atom_site_fract_x
_atom_site_fract_y
_atom_site_fract_z
C1 .2447(3) .39870(13) .48025(18)
C2 .1853(4) .42935(15) .5756(2)
C3 .1538(4) .37677(14) .65498(19)
C4 .0858(4) .40912(16) .7435(2)
C5 .1568(4) .40206(16) .8367(2)
C6 .3124(4) .36115(14) .86545(19)
C7 .4483(4) .40228(14) .9295(2)
C8 .6081(3) .36191(13) .96424(18)
C9 .6799(4) .32999(15) .8722(2)
C10 .5469(4) .29053(15) .8055(2)
C11 .3869(3) .33004(12) .77566(18)
C12 .3145(3) .33648(13) .68205(19)
C13 .3778(4) .30442(15) .5904(2)
C14 .4025(4) .35441(15) .5072(2)
C15 .2921(4) .45446(15) .4101(2)
C16 .3874(7) .4773(2) .2509(3)
C17 .1004(4) .35839(15) .42385(19)
C18 -.1924(6) .3621(3) .3604(4)
C19 .7493(4) .40720(14) 1.0121(2)
C20 1.0070(6) .4087(2) 1.1218(3)
C21 .5695(3) .30814(14) 1.03969(19)
C22 .4540(6) .2878(2) 1.1936(3)
O1 -.0394(3) .39542(10) .40709(15)
O2 .1091(3) .30202(11) .39740(16)
O3 .3332(3) .42992(10) .32303(14)
O4 .2957(3) .51222(10) .42919(16)
O5 .8520(3) .37467(10) 1.08031(15)
O6 .7718(3) .46334(9) .98717(16)
O7 .4932(2) .33455(9) 1.11571(13)
O8 .6040(3) .25041(9) 1.03395(13)
H2A .279(3) .4604(11) .5996(16)
H2B .080(3) .4546(11) .5583(16)
H3 .059(3) .3462(11) .6237(16)
H4 -.031(3) .4351(13) .7279(18)
H5 .101(3) .4246(12) .8953(18)
H6 .282(3) .3246(10) .9095(15)
H7A .397(3) .4217(11) .9867(16)
H7B .482(3) .4397(11) .8899(16)
H9A .779(3) .3027(12) .8949(16)
H9B .726(3) .3674(11) .8320(16)
H10A .516(3) .2538(13) .8396(17)
H10B .604(3) .2755(11) .7379(16)
H13A .493(3) .2804(10) .6074(14)
H13B .290(3) .2708(12) .5621(16)
H14A .500(3) .3856(11) .5329(16)
H14B .432(3) .3310(10) .4486(15)
H16A .287(5) .5061(19) .228(3)
H16B .475(5) .511(2) .289(3)
H16C .427(5) .456(2) .208(3)
H18A -.166(4) .3562(16) .293(2)
H18B -.202(4) .3208(15) .395(2)
H18C -.275(4) .3977(16) .361(2)
H20A 1.059(4) .4249(14) 1.070(2)
H20B .964(3) .4380(12) 1.1657(17)
H20C 1.079(5) .3752(18) 1.161(3)
H22A .378(4) .2536(16) 1.165(2)
H22B .567(4) .2713(16) 1.228(2)
H22C .395(4) .3139(15) 1.242(2)

loop_
_geom_bond_atom_site_label_1
_geom_bond_atom_site_label_2
_geom_bond_distance
C1 C2 1.529(4)
C1 C14 1.538(4)
C1 C15 1.530(4)
C1 C17 1.529(4)
C2 C3 1.534(4)
C3 C4 1.493(4)
C3 C12 1.512(4)
C4 C5 1.321(4)
C5 C6 1.490(4)
C6 C7 1.540(4)
C6 C11 1.521(4)
C7 C8 1.527(4)
C8 C9 1.543(4)
C8 C19 1.525(4)
C8 C21 1.529(4)
C9 C10 1.526(4)
C10 C11 1.506(4)
C11 C12 1.328(3)
C12 C13 1.512(4)
C13 C14 1.525(4)
C15 O3 1.333(3)
C15 O4 1.188(4)
C16 O3 1.449(4)
C17 O1 1.326(4)
C17 O2 1.191(4)
C18 O1 1.459(5)
C19 O5 1.328(3)
C19 O6 1.194(3)
C20 O5 1.457(5)
C21 O7 1.339(3)
C21 O8 1.195(3)
C22 O7 1.458(4)
